data_4326747
loop_
_publ_author_name
'Rosario M. P. Colodrero'
'Aurelio Cabeza'
'Pascual Olivera-Pastor'
'Duane Choquesillo-Lazarte'
'Juan M. Garcia-Ruiz'
'Adele Turner'
'Gheorghe Ilia'
'Bianca Maranescu'
'Konstantinos E. Papathanasiou'
'Gary B. Hix'
'Konstantinos D. Demadis'
'Miguel A. G. Aranda'

_publ_section_title
;
 Divalent Metal Vinylphosphonate Layered Materials: Compositional
 Variability, Structural Peculiarities, Dehydration Behavior, and
 Photoluminescent Properties
;
_journal_name_full 'Inorganic Chemistry'
_journal_page_first 11202
_journal_page_last 11211
_journal_paper_doi 10.1021/ic201760w
_journal_volume 50
_journal_year 2011
_chemical_formula_sum 'C2 H3 O3 P Pb'
_chemical_formula_weight 313.20
_chemical_name_systematic
;

 ?

;
_space_group_IT_number 148
_symmetry_cell_setting trigonal
_symmetry_space_group_name_Hall '-R 3'
_symmetry_space_group_name_H-M 'R -3 :H'
_atom_sites_solution_hydrogens geom
_atom_sites_solution_primary direct
_atom_sites_solution_secondary difmap
_audit_creation_method SHELXL-97
_cell_angle_alpha 90.00
_cell_angle_beta 90.00
_cell_angle_gamma 120.00
_cell_formula_units_Z 18
_cell_length_a 19.9834(4)
_cell_length_b 19.9834(4)
_cell_length_c 6.8829(2)
_cell_measurement_temperature 296(2)
_cell_volume 2380.35(10)
_computing_structure_refinement 'SHELXL-97 (Sheldrick, 1997)'
_diffrn_ambient_temperature 296(2)
_diffrn_measured_fraction_theta_full 0.950
_diffrn_measured_fraction_theta_max 0.950
_diffrn_radiation_monochromator graphite
_diffrn_radiation_source 'fine-focus sealed tube'
_diffrn_radiation_type CuK\a
_diffrn_radiation_wavelength 1.54178
_diffrn_reflns_av_R_equivalents 0.0443
_diffrn_reflns_av_sigmaI/netI 0.0443
_diffrn_reflns_limit_h_max 21
_diffrn_reflns_limit_h_min -24
_diffrn_reflns_limit_k_max 23
_diffrn_reflns_limit_k_min -24
_diffrn_reflns_limit_l_max 8
_diffrn_reflns_limit_l_min -7
_diffrn_reflns_number 3594
_diffrn_reflns_theta_full 70.36
_diffrn_reflns_theta_max 70.36
_diffrn_reflns_theta_min 4.42
_exptl_absorpt_coefficient_mu 64.105
_exptl_crystal_density_diffrn 3.933
_exptl_crystal_F_000 2448
_refine_diff_density_max 1.768
_refine_diff_density_min -3.373
_refine_diff_density_rms 0.551
_refine_ls_extinction_method none
_refine_ls_goodness_of_fit_ref 1.114
_refine_ls_hydrogen_treatment mixed
_refine_ls_matrix_type full
_refine_ls_number_parameters 64
_refine_ls_number_reflns 966
_refine_ls_number_restraints 0
_refine_ls_restrained_S_all 1.114
_refine_ls_R_factor_all 0.0468
_refine_ls_R_factor_gt 0.0457
_refine_ls_shift/su_max 0.001
_refine_ls_shift/su_mean 0.000
_refine_ls_structure_factor_coef Fsqd
_refine_ls_weighting_details 'calc w=1/[\s^2^(Fo^2^)+(0.0736P)^2^+83.4642P] where P=(Fo^2^+2Fc^2^)/3'
_refine_ls_weighting_scheme calc
_refine_ls_wR_factor_gt 0.1143
_refine_ls_wR_factor_ref 0.1155
_reflns_number_gt 939
_reflns_number_total 966
_reflns_threshold_expression >2sigma(I)
_cod_data_source_file ic201760w_si_002_9.cif
_cod_data_source_block ghpb
_cod_original_sg_symbol_H-M 'R -3'
_cod_database_code 4326747

loop_
_symmetry_equiv_pos_as_xyz
'x, y, z'
'-y, x-y, z'
'-x+y, -x, z'
'x+2/3, y+1/3, z+1/3'
'-y+2/3, x-y+1/3, z+1/3'
'-x+y+2/3, -x+1/3, z+1/3'
'x+1/3, y+2/3, z+2/3'
'-y+1/3, x-y+2/3, z+2/3'
'-x+y+1/3, -x+2/3, z+2/3'
'-x, -y, -z'
'y, -x+y, -z'
'x-y, x, -z'
'-x+2/3, -y+1/3, -z+1/3'
'y+2/3, -x+y+1/3, -z+1/3'
'x-y+2/3, x+1/3, -z+1/3'
'-x+1/3, -y+2/3, -z+2/3'
'y+1/3, -x+y+2/3, -z+2/3'
'x-y+1/3, x+2/3, -z+2/3'

loop_
_atom_site_label
_atom_site_type_symbol
_atom_site_fract_x
_atom_site_fract_y
_atom_site_fract_z
_atom_site_U_iso_or_equiv
_atom_site_adp_type
_atom_site_occupancy
_atom_site_symmetry_multiplicity
_atom_site_calc_flag
_atom_site_refinement_flags
Pb1 Pb 0.88920(2) 0.62181(2) 0.01757(6) 0.0117(3) Uani 1 1 d .
P1 P 1.05728(17) 0.60483(14) -0.1697(4) 0.0100(6) Uani 1 1 d .
O1 O 1.0080(4) 0.6008(5) 0.0020(11) 0.0158(16) Uani 1 1 d .
O2 O 0.9882(4) 0.7440(5) 0.0455(11) 0.0171(16) Uani 1 1 d .
C1 C 1.1385(7) 0.6000(8) -0.0755(19) 0.026(3) Uani 1 1 d .
H1 H 1.1289 0.5547 -0.0137 0.031 Uiso 1 1 calc R
O3 O 0.8545(5) 0.6509(5) 0.3550(13) 0.0221(18) Uani 1 1 d .
C2 C 1.2093(11) 0.6554(12) -0.088(3) 0.062(5) Uani 1 1 d .
H2A H 1.2207 0.7015 -0.1487 0.074 Uiso 1 1 calc R
H2B H 1.2488 0.6492 -0.0358 0.074 Uiso 1 1 calc R

loop_
_atom_site_aniso_label
_atom_site_aniso_U_11
_atom_site_aniso_U_22
_atom_site_aniso_U_33
_atom_site_aniso_U_23
_atom_site_aniso_U_13
_atom_site_aniso_U_12
Pb1 0.0072(3) 0.0097(3) 0.0173(4) 0.00004(13) 0.00005(12) 0.00345(19)
P1 0.0096(12) 0.0080(13) 0.0147(15) -0.0009(9) -0.0008(9) 0.0060(10)
O1 0.013(4) 0.019(4) 0.016(4) 0.000(3) 0.000(3) 0.008(3)
O2 0.008(4) 0.013(4) 0.023(4) 0.000(3) -0.005(3) 0.000(3)
C1 0.018(6) 0.035(7) 0.031(7) 0.000(5) -0.001(5) 0.018(6)
O3 0.016(4) 0.037(5) 0.027(4) 0.000(4) -0.003(3) 0.023(4)
C2 0.035(10) 0.062(13) 0.088(14) 0.008(11) -0.002(9) 0.024(9)

loop_
_atom_type_symbol
_atom_type_description
_atom_type_scat_dispersion_real
_atom_type_scat_dispersion_imag
_atom_type_scat_source
C C 0.0181 0.0091 'International Tables Vol C Tables 4.2.6.8 and 6.1.1.4'
H H 0.0000 0.0000 'International Tables Vol C Tables 4.2.6.8 and 6.1.1.4'
O O 0.0492 0.0322 'International Tables Vol C Tables 4.2.6.8 and 6.1.1.4'
P P 0.2955 0.4335 'International Tables Vol C Tables 4.2.6.8 and 6.1.1.4'
Pb Pb -4.0753 8.5060 'International Tables Vol C Tables 4.2.6.8 and 6.1.1.4'

loop_
_geom_angle_atom_site_label_1
_geom_angle_atom_site_label_2
_geom_angle_atom_site_label_3
_geom_angle
_geom_angle_site_symmetry_1
_geom_angle_site_symmetry_3
O2 Pb1 O3 84.2(3) . 13_665
O2 Pb1 O1 78.1(3) . 9_664
O3 Pb1 O1 85.0(3) 13_665 9_664
O2 Pb1 O3 82.4(3) . .
O3 Pb1 O3 71.0(3) 13_665 .
O1 Pb1 O3 150.4(3) 9_664 .
O2 Pb1 O1 78.6(3) . .
O3 Pb1 O1 160.0(3) 13_665 .
O1 Pb1 O1 81.4(3) 9_664 .
O3 Pb1 O1 116.3(2) . .
O1 P1 O2 114.7(5) . 9_664
O1 P1 O3 113.5(5) . 5_654
O2 P1 O3 107.2(5) 9_664 5_654
O1 P1 C1 107.2(5) . .
O2 P1 C1 107.1(6) 9_664 .
O3 P1 C1 106.7(5) 5_654 .
P1 O1 Pb1 124.3(4) . 5_655
P1 O1 Pb1 130.0(4) . .
Pb1 O1 Pb1 104.5(3) 5_655 .
P1 O2 Pb1 136.6(5) 5_655 .
C2 C1 P1 124.3(13) . .
P1 O3 Pb1 145.4(5) 9_665 13_665
P1 O3 Pb1 104.4(4) 9_665 .
Pb1 O3 Pb1 109.0(3) 13_665 .

loop_
_geom_bond_atom_site_label_1
_geom_bond_atom_site_label_2
_geom_bond_distance
_geom_bond_site_symmetry_2
Pb1 O2 2.254(8) .
Pb1 O3 2.403(7) 13_665
Pb1 O1 2.512(7) 9_664
Pb1 O3 2.572(9) .
Pb1 O1 2.612(8) .
P1 O1 1.514(8) .
P1 O2 1.516(8) 9_664
P1 O3 1.536(8) 5_654
P1 C1 1.793(13) .
O1 Pb1 2.512(7) 5_655
O2 P1 1.516(8) 5_655
C1 C2 1.29(2) .
O3 P1 1.537(8) 9_665
O3 Pb1 2.403(7) 13_665
